data_4101635
loop_
_publ_author_name
'Zhao, Hai-Rong'
'Li, Dong-Ping'
'Ren, Xiao-Ming'
'Song, You'
'Jin, Wan-Qin'

_publ_section_title
;
 Larger spontaneous polarization ferroelectric inorganic-organic hybrids:
 [PbI3](infinity) chains directed organic cations aggregation to
 Kagom\'e-shaped tubular architecture.
;
_journal_issue 1
_journal_name_full 'Journal of the American Chemical Society'
_journal_page_first 18
_journal_page_last 19
_journal_paper_doi 10.1021/ja907562m
_journal_volume 132
_journal_year 2010
_chemical_formula_sum 'C12 H10 Cl I3 N2 Pb'
_chemical_formula_weight 805.58
_chemical_name_systematic
; 
 ? 
;
_space_group_IT_number 173
_symmetry_cell_setting hexagonal
_symmetry_space_group_name_Hall 'P 6c'
_symmetry_space_group_name_H-M 'P 63'
_atom_sites_solution_hydrogens geom
_atom_sites_solution_primary direct
_atom_sites_solution_secondary difmap
_audit_creation_method SHELXL-97
_cell_angle_alpha 90.00
_cell_angle_beta 90.00
_cell_angle_gamma 120.00
_cell_formula_units_Z 6
_cell_length_a 20.025(3)
_cell_length_b 20.025(3)
_cell_length_c 7.9750(16)
_cell_measurement_temperature 293(2)
_cell_measurement_theta_max 0.85
_cell_measurement_theta_min 0.77
_cell_volume 2769.5(8)
_computing_structure_refinement 'SHELXL-97 (Sheldrick, 1997)'
_computing_structure_solution 'SHELXS-97 (Sheldrick, 1990)'
_diffrn_ambient_temperature 293(2)
_diffrn_detector_area_resol_mean 8
_diffrn_measured_fraction_theta_full 0.999
_diffrn_measured_fraction_theta_max 0.999
_diffrn_measurement_device_type 'nonius CAD4'
_diffrn_measurement_method /W/2/Q
_diffrn_radiation_monochromator graphite
_diffrn_radiation_source 'fine-focus sealed tube'
_diffrn_radiation_type MoK\a
_diffrn_radiation_wavelength 0.71073
_diffrn_reflns_av_R_equivalents 0.0422
_diffrn_reflns_av_sigmaI/netI 0.0790
_diffrn_reflns_limit_h_max 20
_diffrn_reflns_limit_h_min 0
_diffrn_reflns_limit_k_max 20
_diffrn_reflns_limit_k_min 0
_diffrn_reflns_limit_l_max 9
_diffrn_reflns_limit_l_min 0
_diffrn_reflns_number 1973
_diffrn_reflns_theta_full 25.28
_diffrn_reflns_theta_max 25.28
_diffrn_reflns_theta_min 1.17
_diffrn_standards_number 0
_exptl_absorpt_coefficient_mu 14.288
_exptl_absorpt_correction_T_max 0.489
_exptl_absorpt_correction_T_min 0.429
_exptl_absorpt_correction_type psi-scan
_exptl_crystal_colour yellow
_exptl_crystal_density_diffrn 2.905
_exptl_crystal_density_method 'not measured'
_exptl_crystal_description neddle
_exptl_crystal_F_000 2136
_exptl_crystal_size_max 0.10
_exptl_crystal_size_mid 0.05
_exptl_crystal_size_min 0.05
_refine_diff_density_max 1.282
_refine_diff_density_min -2.619
_refine_diff_density_rms 0.277
_refine_ls_abs_structure_details 'Flack H D (1983), Acta Cryst. A39, 876-881'
_refine_ls_abs_structure_Flack 0.09(2)
_refine_ls_extinction_coef 0.00084(9)
_refine_ls_extinction_expression Fc^*^=kFc[1+0.001xFc^2^\l^3^/sin(2\q)]^-1/4^
_refine_ls_extinction_method SHELXL
_refine_ls_goodness_of_fit_ref 1.072
_refine_ls_hydrogen_treatment constr
_refine_ls_matrix_type full
_refine_ls_number_parameters 126
_refine_ls_number_reflns 1811
_refine_ls_number_restraints 1
_refine_ls_restrained_S_all 1.072
_refine_ls_R_factor_all 0.0974
_refine_ls_R_factor_gt 0.0548
_refine_ls_shift/su_max 0.048
_refine_ls_shift/su_mean 0.001
_refine_ls_structure_factor_coef Fsqd
_refine_ls_weighting_details 'calc w=1/[\s^2^(Fo^2^)+(0.0484P)^2^+11.5052P] where P=(Fo^2^+2Fc^2^)/3'
_refine_ls_weighting_scheme calc
_refine_ls_wR_factor_gt 0.1128
_refine_ls_wR_factor_ref 0.1336
_reflns_number_gt 1216
_reflns_number_total 1811
_reflns_threshold_expression >2sigma(I)
_cod_data_source_file ja907562m_si_004.cif
_cod_data_source_block x
_cod_database_code 4101635

loop_
_symmetry_equiv_pos_as_xyz
'x, y, z'
'-x, -y, z+1/2'
'-y, x-y, z'
'-x+y, -x, z'
'x-y, x, z+1/2'
'y, -x+y, z+1/2'

loop_
_atom_site_label
_atom_site_type_symbol
_atom_site_fract_x
_atom_site_fract_y
_atom_site_fract_z
_atom_site_U_iso_or_equiv
_atom_site_adp_type
_atom_site_occupancy
_atom_site_symmetry_multiplicity
_atom_site_calc_flag
_atom_site_refinement_flags
_atom_site_disorder_assembly
_atom_site_disorder_group
Pb1 Pb 0.6667 0.3333 0.5561(3) 0.0403(8) Uani 1 3 d S . .
Pb2 Pb 0.6667 0.3333 0.0490(3) 0.0429(8) Uani 1 3 d S . .
Pb3 Pb 1.0000 0.0000 0.0871(2) 0.0333(5) Uani 1 3 d S . .
I1 I 0.80933(10) 0.43211(11) 0.3136(3) 0.0470(6) Uani 1 1 d . . .
I2 I 0.78447(11) 0.31483(12) -0.1849(3) 0.0490(6) Uani 1 1 d . . .
I3 I 0.94483(12) 0.08920(12) -0.1471(3) 0.0462(6) Uani 1 1 d . . .
Cl2 Cl 0.0111(7) 0.3003(7) 0.7283(13) 0.091(4) Uani 1 1 d . . .
N2 N 0.1449(16) 0.3387(16) 0.131(4) 0.053(8) Uani 1 1 d . . .
N1 N 0.1814(12) 0.3389(10) -0.026(2) 0.047(6) Uani 1 1 d G . .
C1 C 0.1583(12) 0.2697(10) -0.096(3) 0.057(7) Uani 1 1 d G . .
H1 H 0.1218 0.2250 -0.0422 0.068 Uiso 1 1 calc R . .
C2 C 0.1879(13) 0.2652(11) -0.244(3) 0.055(8) Uani 1 1 d G . .
H2 H 0.1719 0.2173 -0.2928 0.066 Uiso 1 1 calc R . .
C3 C 0.2406(13) 0.3299(13) -0.322(3) 0.057(7) Uani 1 1 d G . .
H3 H 0.2611 0.3268 -0.4242 0.068 Uiso 1 1 calc R . .
C4 C 0.2637(12) 0.3991(11) -0.251(3) 0.055(8) Uani 1 1 d G . .
H4 H 0.3001 0.4438 -0.3051 0.066 Uiso 1 1 calc R . .
C5 C 0.2340(12) 0.4036(10) -0.103(2) 0.047(6) Uani 1 1 d G . .
H5 H 0.2500 0.4514 -0.0545 0.056 Uiso 1 1 calc R . .
C6 C 0.129(2) 0.391(2) 0.144(5) 0.056(7) Uani 1 1 d . . .
H6 H 0.1420 0.4262 0.0568 0.067 Uiso 1 1 calc R . .
C7 C 0.0903(19) 0.3979(19) 0.286(5) 0.056(7) Uani 1 1 d . . .
C8 C 0.0724(17) 0.3502(19) 0.434(5) 0.058(5) Uani 1 1 d . . .
H8 H 0.0871 0.3131 0.4430 0.070 Uiso 1 1 calc R . .
C9 C 0.034(2) 0.361(2) 0.558(4) 0.055(11) Uani 1 1 d . . .
C10 C 0.0086(18) 0.4147(19) 0.555(5) 0.058(5) Uani 1 1 d . . .
H10 H -0.0207 0.4187 0.6409 0.070 Uiso 1 1 calc R . .
C11 C 0.029(2) 0.459(2) 0.423(5) 0.075(13) Uani 1 1 d . . .
H11 H 0.0139 0.4954 0.4209 0.089 Uiso 1 1 calc R . .
C12 C 0.0694(18) 0.4590(18) 0.291(5) 0.056(5) Uani 1 1 d . . .
H12 H 0.0835 0.4954 0.2057 0.067 Uiso 1 1 calc R . .

loop_
_atom_site_aniso_label
_atom_site_aniso_U_11
_atom_site_aniso_U_22
_atom_site_aniso_U_33
_atom_site_aniso_U_23
_atom_site_aniso_U_13
_atom_site_aniso_U_12
Pb1 0.0454(12) 0.0454(12) 0.0300(13) 0.000 0.000 0.0227(6)
Pb2 0.0499(13) 0.0499(13) 0.0290(13) 0.000 0.000 0.0249(7)
Pb3 0.0374(6) 0.0374(6) 0.0251(12) 0.000 0.000 0.0187(3)
I1 0.0407(11) 0.0484(11) 0.0444(12) -0.0068(14) 0.0007(13) 0.0166(9)
I2 0.0547(12) 0.0617(13) 0.0401(12) -0.0044(14) -0.0019(14) 0.0363(11)
I3 0.0584(13) 0.0530(12) 0.0414(12) -0.0009(12) -0.0006(13) 0.0385(11)
Cl2 0.128(11) 0.120(10) 0.046(6) 0.034(7) 0.022(7) 0.076(9)
N2 0.046(17) 0.06(2) 0.058(19) -0.020(17) -0.006(16) 0.030(16)
N1 0.083(17) 0.022(10) 0.033(12) 0.008(9) 0.001(11) 0.024(11)
C1 0.067(17) 0.051(16) 0.066(19) -0.014(14) -0.015(15) 0.040(14)
C2 0.08(2) 0.046(16) 0.052(16) -0.012(12) -0.003(14) 0.043(15)
C3 0.067(17) 0.051(16) 0.066(19) -0.014(14) -0.015(15) 0.040(14)
C4 0.08(2) 0.046(16) 0.052(16) -0.012(12) -0.003(14) 0.043(15)
C5 0.083(17) 0.022(10) 0.033(12) 0.008(9) 0.001(11) 0.024(11)
C6 0.059(17) 0.051(14) 0.057(18) 0.019(14) 0.039(15) 0.027(13)
C7 0.059(17) 0.051(14) 0.057(18) 0.019(14) 0.039(15) 0.027(13)
C8 0.030(10) 0.043(11) 0.109(10) 0.006(16) -0.009(16) 0.024(11)
C9 0.04(2) 0.06(2) 0.04(2) 0.017(18) 0.029(17) 0.006(19)
C10 0.030(10) 0.043(11) 0.109(10) 0.006(16) -0.009(16) 0.024(11)
C11 0.10(3) 0.05(2) 0.06(2) 0.03(2) 0.04(3) 0.02(2)
C12 0.0594(17) 0.0513(19) 0.057(5) 0.019(10) 0.039(11) 0.027(10)

loop_
_atom_type_symbol
_atom_type_description
_atom_type_scat_dispersion_real
_atom_type_scat_dispersion_imag
_atom_type_scat_source
C C 0.0033 0.0016 'International Tables Vol C Tables 4.2.6.8 and 6.1.1.4'
H H 0.0000 0.0000 'International Tables Vol C Tables 4.2.6.8 and 6.1.1.4'
N N 0.0061 0.0033 'International Tables Vol C Tables 4.2.6.8 and 6.1.1.4'
Cl Cl 0.1484 0.1585 'International Tables Vol C Tables 4.2.6.8 and 6.1.1.4'
I I -0.4742 1.8119 'International Tables Vol C Tables 4.2.6.8 and 6.1.1.4'
Pb Pb -3.3944 10.1111 'International Tables Vol C Tables 4.2.6.8 and 6.1.1.4'

loop_
_geom_angle_atom_site_label_1
_geom_angle_atom_site_label_2
_geom_angle_atom_site_label_3
_geom_angle
_geom_angle_site_symmetry_1
_geom_angle_site_symmetry_3
_geom_angle_publ_flag
I1 Pb1 I1 87.02(8) 4_665 . ?
I1 Pb1 I1 87.02(8) 4_665 3_655 ?
I1 Pb1 I1 87.02(8) . 3_655 ?
I1 Pb1 I2 99.89(5) 4_665 1_556 ?
I1 Pb1 I2 88.86(5) . 1_556 ?
I1 Pb1 I2 171.77(5) 3_655 1_556 ?
I1 Pb1 I2 88.86(5) 4_665 4_666 ?
I1 Pb1 I2 171.77(5) . 4_666 ?
I1 Pb1 I2 99.89(5) 3_655 4_666 ?
I2 Pb1 I2 84.82(8) 1_556 4_666 ?
I1 Pb1 I2 171.77(5) 4_665 3_656 ?
I1 Pb1 I2 99.89(5) . 3_656 ?
I1 Pb1 I2 88.86(5) 3_655 3_656 ?
I2 Pb1 I2 84.82(8) 1_556 3_656 ?
I2 Pb1 I2 84.82(8) 4_666 3_656 ?
I2 Pb2 I2 88.91(8) . 4_665 ?
I2 Pb2 I2 88.91(8) . 3_655 ?
I2 Pb2 I2 88.91(8) 4_665 3_655 ?
I2 Pb2 I1 88.54(5) . . ?
I2 Pb2 I1 171.07(6) 4_665 . ?
I2 Pb2 I1 99.60(5) 3_655 . ?
I2 Pb2 I1 99.60(5) . 4_665 ?
I2 Pb2 I1 88.54(5) 4_665 4_665 ?
I2 Pb2 I1 171.07(6) 3_655 4_665 ?
I1 Pb2 I1 83.45(8) . 4_665 ?
I2 Pb2 I1 171.07(6) . 3_655 ?
I2 Pb2 I1 99.60(5) 4_665 3_655 ?
I2 Pb2 I1 88.54(5) 3_655 3_655 ?
I1 Pb2 I1 83.45(8) . 3_655 ?
I1 Pb2 I1 83.45(8) 4_665 3_655 ?
I3 Pb3 I3 88.29(7) 3_645 . ?
I3 Pb3 I3 88.29(7) 3_645 4_765 ?
I3 Pb3 I3 88.29(7) . 4_765 ?
I3 Pb3 I3 176.47(9) 3_645 6_665 ?
I3 Pb3 I3 94.24(3) . 6_665 ?
I3 Pb3 I3 94.24(3) 4_765 6_665 ?
I3 Pb3 I3 94.24(3) 3_645 5_545 ?
I3 Pb3 I3 94.24(3) . 5_545 ?
I3 Pb3 I3 176.47(9) 4_765 5_545 ?
I3 Pb3 I3 83.12(7) 6_665 5_545 ?
I3 Pb3 I3 94.24(3) 3_645 2_755 ?
I3 Pb3 I3 176.47(9) . 2_755 ?
I3 Pb3 I3 94.24(3) 4_765 2_755 ?
I3 Pb3 I3 83.12(7) 6_665 2_755 ?
I3 Pb3 I3 83.12(7) 5_545 2_755 ?
Pb1 I1 Pb2 77.12(6) . . ?
Pb2 I2 Pb1 74.89(6) . 1_554 ?
Pb3 I3 Pb3 76.46(4) . 2_754 ?
C6 N2 N1 114(3) . . ?
C1 N1 C5 120.0 . . ?
C1 N1 N2 116.4(16) . . ?
C5 N1 N2 123.6(16) . . ?
N1 C1 C2 120.0 . . ?
N1 C1 H1 120.0 . . ?
C2 C1 H1 120.0 . . ?
C1 C2 C3 120.0 . . ?
C1 C2 H2 120.0 . . ?
C3 C2 H2 120.0 . . ?
C4 C3 C2 120.0 . . ?
C4 C3 H3 120.0 . . ?
C2 C3 H3 120.0 . . ?
C5 C4 C3 120.0 . . ?
C5 C4 H4 120.0 . . ?
C3 C4 H4 120.0 . . ?
C4 C5 N1 120.0 . . ?
C4 C5 H5 120.0 . . ?
N1 C5 H5 120.0 . . ?
N2 C6 C7 122(4) . . ?
N2 C6 H6 118.9 . . ?
C7 C6 H6 118.9 . . ?
C6 C7 C8 124(3) . . ?
C6 C7 C12 120(3) . . ?
C8 C7 C12 116(3) . . ?
C9 C8 C7 118(3) . . ?
C9 C8 H8 121.1 . . ?
C7 C8 H8 121.1 . . ?
C8 C9 C10 125(3) . . ?
C8 C9 Cl2 116(3) . . ?
C10 C9 Cl2 119(3) . . ?
C11 C10 C9 115(4) . . ?
C11 C10 H10 122.7 . . ?
C9 C10 H10 122.7 . . ?
C10 C11 C12 130(4) . . ?
C10 C11 H11 115.2 . . ?
C12 C11 H11 115.2 . . ?
C11 C12 C7 116(3) . . ?
C11 C12 H12 122.0 . . ?
C7 C12 H12 122.0 . . ?

loop_
_geom_bond_atom_site_label_1
_geom_bond_atom_site_label_2
_geom_bond_distance
_geom_bond_site_symmetry_2
_geom_bond_publ_flag
Pb1 I1 3.188(3) 4_665 ?
Pb1 I1 3.188(3) . ?
Pb1 I1 3.188(3) 3_655 ?
Pb1 I2 3.293(3) 1_556 ?
Pb1 I2 3.293(3) 4_666 ?
Pb1 I2 3.293(3) 3_656 ?
Pb2 I2 3.171(3) . ?
Pb2 I2 3.171(3) 4_665 ?
Pb2 I2 3.171(3) 3_655 ?
Pb2 I1 3.298(3) . ?
Pb2 I1 3.298(3) 4_665 ?
Pb2 I1 3.298(3) 3_655 ?
Pb3 I3 3.142(2) 3_645 ?
Pb3 I3 3.142(2) . ?
Pb3 I3 3.142(2) 4_765 ?
Pb3 I3 3.298(2) 6_665 ?
Pb3 I3 3.298(2) 5_545 ?
Pb3 I3 3.298(2) 2_755 ?
I2 Pb1 3.293(3) 1_554 ?
I3 Pb3 3.298(2) 2_754 ?
Cl2 C9 1.73(3) . ?
N2 C6 1.24(4) . ?
N2 N1 1.45(3) . ?
N1 C1 1.345(12) . ?
N1 C5 1.345(12) . ?
C1 C2 1.345(12) . ?
C1 H1 0.9300 . ?
C2 C3 1.345(12) . ?
C2 H2 0.9300 . ?
C3 C4 1.345(12) . ?
C3 H3 0.9300 . ?
C4 C5 1.345(12) . ?
C4 H4 0.9300 . ?
C5 H5 0.9300 . ?
C6 C7 1.42(4) . ?
C6 H6 0.9300 . ?
C7 C8 1.45(5) . ?
C7 C12 1.48(4) . ?
C8 C9 1.34(5) . ?
C8 H8 0.9300 . ?
C9 C10 1.39(4) . ?
C10 C11 1.30(5) . ?
C10 H10 0.9300 . ?
C11 C12 1.32(5) . ?
C11 H11 0.9300 . ?
C12 H12 0.9300 . ?

loop_
_geom_torsion_atom_site_label_1
_geom_torsion_atom_site_label_2
_geom_torsion_atom_site_label_3
_geom_torsion_atom_site_label_4
_geom_torsion
_geom_torsion_site_symmetry_1
_geom_torsion_site_symmetry_2
_geom_torsion_site_symmetry_3
_geom_torsion_site_symmetry_4
_geom_torsion_publ_flag
I1 Pb1 I1 Pb2 43.58(4) 4_665 . . . ?
I1 Pb1 I1 Pb2 -43.58(4) 3_655 . . . ?
I2 Pb1 I1 Pb2 143.55(5) 1_556 . . . ?
I2 Pb1 I1 Pb2 103.7(6) 4_666 . . . ?
I2 Pb1 I1 Pb2 -131.91(5) 3_656 . . . ?
I2 Pb2 I1 Pb1 -141.90(5) . . . . ?
I2 Pb2 I1 Pb1 -68.5(6) 4_665 . . . ?
I2 Pb2 I1 Pb1 129.46(6) 3_655 . . . ?
I1 Pb2 I1 Pb1 -42.06(3) 4_665 . . . ?
I1 Pb2 I1 Pb1 42.06(3) 3_655 . . . ?
I2 Pb2 I2 Pb1 44.46(4) 4_665 . . 1_554 ?
I2 Pb2 I2 Pb1 -44.46(4) 3_655 . . 1_554 ?
I1 Pb2 I2 Pb1 -144.10(5) . . . 1_554 ?
I1 Pb2 I2 Pb1 132.80(5) 4_665 . . 1_554 ?
I1 Pb2 I2 Pb1 -117.9(6) 3_655 . . 1_554 ?
I3 Pb3 I3 Pb3 -44.17(3) 3_645 . . 2_754 ?
I3 Pb3 I3 Pb3 44.17(3) 4_765 . . 2_754 ?
I3 Pb3 I3 Pb3 138.30(3) 6_665 . . 2_754 ?
I3 Pb3 I3 Pb3 -138.30(3) 5_545 . . 2_754 ?
I3 Pb3 I3 Pb3 180.000(5) 2_755 . . 2_754 ?
C6 N2 N1 C1 -139(3) . . . . ?
C6 N2 N1 C5 39(4) . . . . ?
C5 N1 C1 C2 0.0 . . . . ?
N2 N1 C1 C2 178(2) . . . . ?
N1 C1 C2 C3 0.0 . . . . ?
C1 C2 C3 C4 0.0 . . . . ?
C2 C3 C4 C5 0.0 . . . . ?
C3 C4 C5 N1 0.0 . . . . ?
C1 N1 C5 C4 0.0 . . . . ?
N2 N1 C5 C4 -178(2) . . . . ?
N1 N2 C6 C7 178(3) . . . . ?
N2 C6 C7 C8 5(6) . . . . ?
N2 C6 C7 C12 -177(3) . . . . ?
C6 C7 C8 C9 -178(3) . . . . ?
C12 C7 C8 C9 5(5) . . . . ?
C7 C8 C9 C10 1(6) . . . . ?
C7 C8 C9 Cl2 178(3) . . . . ?
C8 C9 C10 C11 -4(6) . . . . ?
Cl2 C9 C10 C11 179(3) . . . . ?
C9 C10 C11 C12 1(6) . . . . ?
C10 C11 C12 C7 4(7) . . . . ?
C6 C7 C12 C11 176(4) . . . . ?
C8 C7 C12 C11 -7(5) . . . . ?
